data_4035618
loop_
_publ_author_name
'Das, Eshani'
'Basak, Shyam'
'Anoop, Anakuthil'
'Basak, Amit'

_publ_section_title
;
 Experiment and Computational Study on the Regioselectivity of
 Nucleophilic Addition to Unsymmetrical p-Benzynes Derived from Bergman
 Cyclization of Enediynes.
;
_journal_issue 15
_journal_name_full 'The Journal of organic chemistry'
_journal_page_first 7730
_journal_page_last 7740
_journal_paper_doi 10.1021/acs.joc.8b00624
_journal_volume 83
_journal_year 2018
_chemical_formula_sum 'C84 H80 Br4 N4 O12 S4'
_chemical_formula_weight 1785.40
_space_group_crystal_system monoclinic
_space_group_IT_number 14
_space_group_name_Hall '-P 2ybc'
_space_group_name_H-M_alt 'P 1 21/c 1'
_atom_sites_solution_hydrogens geom
_audit_creation_method SHELXL-2014/7
_cell_angle_alpha 90.00(3)
_cell_angle_beta 105.46(3)
_cell_angle_gamma 90.00(3)
_cell_formula_units_Z 1
_cell_length_a 16.583(3)
_cell_length_b 8.866(2)
_cell_length_c 14.163(3)
_cell_measurement_reflns_used 440
_cell_measurement_temperature 293(2)
_cell_measurement_theta_max 26.42
_cell_measurement_theta_min 2.6
_cell_volume 2007.0(8)
_computing_cell_refinement 'SAINT 6.45 ( Bruker, 2003)'
_computing_data_collection 'SMART 5.628 (Bruker, 2003)'
_computing_data_reduction 'SAINT 6.45 ( Bruker, 2003)'
_computing_molecular_graphics 'Diamond 2.1e'
_computing_structure_refinement 'SHELXL-2014/7 (Sheldrick, 2014)'
_computing_structure_solution SIR-97
_diffrn_ambient_temperature 293(2)
_diffrn_measured_fraction_theta_full 0.998
_diffrn_measured_fraction_theta_max 0.986
_diffrn_measurement_device_type 'Bruker SMART APEX'
_diffrn_measurement_method /w-scans
_diffrn_radiation_type MoK\a
_diffrn_radiation_wavelength 0.71073
_diffrn_reflns_av_R_equivalents 0.1314
_diffrn_reflns_av_unetI/netI 0.1313
_diffrn_reflns_Laue_measured_fraction_full 0.998
_diffrn_reflns_Laue_measured_fraction_max 0.986
_diffrn_reflns_limit_h_max 13
_diffrn_reflns_limit_h_min -20
_diffrn_reflns_limit_k_max 11
_diffrn_reflns_limit_k_min -11
_diffrn_reflns_limit_l_max 17
_diffrn_reflns_limit_l_min -12
_diffrn_reflns_number 17447
_diffrn_reflns_point_group_measured_fraction_full 0.998
_diffrn_reflns_point_group_measured_fraction_max 0.986
_diffrn_reflns_theta_full 25.500
_diffrn_reflns_theta_max 26.425
_diffrn_reflns_theta_min 2.849
_diffrn_source 'fine-focus sealed tube'
_exptl_absorpt_coefficient_mu 2.173
_exptl_absorpt_process_details SADABS
_exptl_crystal_colour colorless
_exptl_crystal_density_diffrn 1.477
_exptl_crystal_description block
_exptl_crystal_F_000 912
_refine_diff_density_max 0.269
_refine_diff_density_min -0.396
_refine_diff_density_rms 0.071
_refine_ls_extinction_method none
_refine_ls_goodness_of_fit_ref 0.916
_refine_ls_hydrogen_treatment constr
_refine_ls_matrix_type full
_refine_ls_number_parameters 244
_refine_ls_number_reflns 4062
_refine_ls_number_restraints 0
_refine_ls_restrained_S_all 0.916
_refine_ls_R_factor_all 0.1689
_refine_ls_R_factor_gt 0.0596
_refine_ls_shift/su_max 0.000
_refine_ls_shift/su_mean 0.000
_refine_ls_structure_factor_coef Fsqd
_refine_ls_weighting_details 'w=1/[\s^2^(Fo^2^)+(0.0698P)^2^+0.6692P] where P=(Fo^2^+2Fc^2^)/3'
_refine_ls_weighting_scheme calc
_refine_ls_wR_factor_gt 0.1146
_refine_ls_wR_factor_ref 0.1534
_reflns_Friedel_coverage 0.000
_reflns_number_gt 1921
_reflns_number_total 4062
_reflns_threshold_expression 'I > 2\s(I)'
_cod_data_source_file jo8b00624_si_007.cif
_cod_data_source_block 3b
_cod_original_cell_volume 2007.2(8)
_cod_original_sg_symbol_H-M 'P 21/c'
_cod_database_code 4035618
_shelx_shelxl_version_number 2014/7
_shelx_space_group_comment
;
The symmetry employed for this shelxl refinement is uniquely defined
by the following loop, which should always be used as a source of
symmetry information in preference to the above space-group names.
They are only intended as comments.
;

loop_
_space_group_symop_operation_xyz
'x, y, z'
'-x, y+1/2, -z+1/2'
'-x, -y, -z'
'x, -y-1/2, z-1/2'

loop_
_atom_site_label
_atom_site_type_symbol
_atom_site_fract_x
_atom_site_fract_y
_atom_site_fract_z
_atom_site_U_iso_or_equiv
_atom_site_adp_type
_atom_site_occupancy
_atom_site_site_symmetry_order
_atom_site_calc_flag
_atom_site_refinement_flags_posn
_atom_site_refinement_flags_adp
Br Br 0.47674(4) 0.46893(8) 0.23370(5) 0.0645(3) Uani 1 1 d . .
S1 S 0.17938(9) 0.77151(17) 0.18014(11) 0.0513(4) Uani 1 1 d . .
O2 O 0.2157(2) 0.8162(5) 0.1031(3) 0.0629(12) Uani 1 1 d . .
O1 O 0.1226(2) 0.8718(4) 0.2102(3) 0.0629(11) Uani 1 1 d . .
N1 N 0.2571(3) 0.7433(5) 0.2761(3) 0.0474(12) Uani 1 1 d . .
O3 O 0.7748(3) 0.7195(6) 0.6214(4) 0.0901(16) Uani 1 1 d . .
C14 C 0.5525(3) 0.6260(6) 0.4118(4) 0.0439(14) Uani 1 1 d . .
C1 C 0.1289(3) 0.5983(6) 0.1460(4) 0.0469(14) Uani 1 1 d . .
C10 C 0.3998(3) 0.7442(6) 0.4321(4) 0.0438(14) Uani 1 1 d . .
C11 C 0.4013(3) 0.6595(6) 0.3469(4) 0.0407(13) Uani 1 1 d . .
C13 C 0.4764(4) 0.5977(6) 0.3415(4) 0.0418(14) Uani 1 1 d . .
C15 C 0.5491(4) 0.7156(6) 0.4934(4) 0.0488(15) Uani 1 1 d . .
C16 C 0.4717(4) 0.7695(6) 0.5015(4) 0.0508(16) Uani 1 1 d . .
H16 H 0.4699 0.8246 0.5567 0.061 Uiso 1 1 calc R U
C20 C 0.6319(4) 0.5731(6) 0.4055(5) 0.0543(16) Uani 1 1 d . .
H20 H 0.6354 0.5131 0.3528 0.065 Uiso 1 1 calc R U
C9 C 0.3180(3) 0.8046(7) 0.4449(4) 0.0558(17) Uani 1 1 d . .
H9A H 0.3154 0.7845 0.5113 0.067 Uiso 1 1 calc R U
H9B H 0.3167 0.9131 0.4358 0.067 Uiso 1 1 calc R U
C4 C 0.0475(4) 0.3243(7) 0.0912(5) 0.0628(18) Uani 1 1 d . .
C17 C 0.6244(4) 0.7492(7) 0.5667(4) 0.0575(17) Uani 1 1 d . .
H17 H 0.6229 0.8076 0.6208 0.069 Uiso 1 1 calc R U
C12 C 0.3225(3) 0.6378(7) 0.2652(4) 0.0516(15) Uani 1 1 d . .
H12A H 0.3345 0.6546 0.2026 0.062 Uiso 1 1 calc R U
H12B H 0.3027 0.5350 0.2662 0.062 Uiso 1 1 calc R U
C19 C 0.7020(4) 0.6089(7) 0.4748(5) 0.0635(18) Uani 1 1 d . .
H19 H 0.7535 0.5760 0.4683 0.076 Uiso 1 1 calc R U
C2 C 0.0663(4) 0.5511(7) 0.1872(4) 0.0583(17) Uani 1 1 d . .
H2 H 0.0511 0.6112 0.2334 0.070 Uiso 1 1 calc R U
C8 C 0.2428(4) 0.7366(7) 0.3746(4) 0.0593(17) Uani 1 1 d . .
H8A H 0.2356 0.6329 0.3925 0.071 Uiso 1 1 calc R U
H8B H 0.1928 0.7928 0.3756 0.071 Uiso 1 1 calc R U
C6 C 0.1507(4) 0.5078(7) 0.0772(4) 0.0597(17) Uani 1 1 d . .
H6 H 0.1929 0.5378 0.0493 0.072 Uiso 1 1 calc R U
C18 C 0.6988(4) 0.6949(8) 0.5567(5) 0.0653(18) Uani 1 1 d . .
C5 C 0.1097(4) 0.3732(8) 0.0500(5) 0.0666(18) Uani 1 1 d . .
H5 H 0.1242 0.3138 0.0029 0.080 Uiso 1 1 calc R U
C3 C 0.0269(4) 0.4165(8) 0.1601(5) 0.0671(19) Uani 1 1 d . .
H3 H -0.0149 0.3861 0.1887 0.081 Uiso 1 1 calc R U
C7 C 0.0040(5) 0.1764(8) 0.0606(5) 0.094(3) Uani 1 1 d . .
H7A H -0.0371 0.1601 0.0961 0.141 Uiso 1 1 calc R U
H7B H -0.0230 0.1786 -0.0084 0.141 Uiso 1 1 calc R U
H7C H 0.0443 0.0961 0.0744 0.141 Uiso 1 1 calc R U
C21 C 0.7760(5) 0.8070(9) 0.7056(6) 0.112(3) Uani 1 1 d . .
H21A H 0.8325 0.8165 0.7454 0.169 Uiso 1 1 calc R U
H21B H 0.7535 0.9053 0.6858 0.169 Uiso 1 1 calc R U
H21C H 0.7426 0.7583 0.7427 0.169 Uiso 1 1 calc R U

loop_
_atom_site_aniso_label
_atom_site_aniso_U_11
_atom_site_aniso_U_22
_atom_site_aniso_U_33
_atom_site_aniso_U_23
_atom_site_aniso_U_13
_atom_site_aniso_U_12
Br 0.0784(5) 0.0635(5) 0.0529(4) -0.0150(3) 0.0196(3) 0.0138(4)
S1 0.0490(9) 0.0471(10) 0.0565(10) 0.0025(8) 0.0120(8) -0.0047(8)
O2 0.059(2) 0.075(3) 0.054(3) 0.017(2) 0.014(2) -0.009(2)
O1 0.058(2) 0.048(3) 0.082(3) -0.011(2) 0.018(2) 0.006(2)
N1 0.043(3) 0.055(3) 0.043(3) -0.006(2) 0.010(2) -0.004(2)
O3 0.059(3) 0.096(4) 0.096(4) -0.005(3) -0.014(3) -0.003(3)
C14 0.051(4) 0.039(4) 0.044(4) 0.008(3) 0.016(3) 0.001(3)
C1 0.047(3) 0.046(4) 0.049(4) 0.002(3) 0.015(3) 0.005(3)
C10 0.051(4) 0.047(4) 0.032(3) -0.001(3) 0.010(3) 0.000(3)
C11 0.045(3) 0.036(3) 0.040(3) 0.005(3) 0.009(3) -0.004(3)
C13 0.061(4) 0.028(3) 0.041(3) 0.000(3) 0.022(3) 0.003(3)
C15 0.054(4) 0.045(4) 0.047(4) 0.004(3) 0.013(3) 0.001(3)
C16 0.061(4) 0.053(4) 0.037(4) -0.009(3) 0.012(3) -0.004(3)
C20 0.064(4) 0.046(4) 0.057(4) 0.005(3) 0.022(4) 0.006(3)
C9 0.051(4) 0.069(5) 0.051(4) -0.008(3) 0.020(3) 0.005(3)
C4 0.063(4) 0.049(4) 0.063(5) 0.004(4) -0.007(4) 0.000(4)
C17 0.062(4) 0.053(4) 0.052(4) -0.006(3) 0.005(3) -0.003(3)
C12 0.058(4) 0.050(4) 0.050(4) -0.006(3) 0.019(3) 0.003(3)
C19 0.051(4) 0.058(4) 0.079(5) 0.011(4) 0.012(4) 0.000(3)
C2 0.056(4) 0.057(4) 0.066(4) -0.012(3) 0.025(3) -0.012(3)
C8 0.062(4) 0.067(5) 0.057(4) 0.004(3) 0.030(3) 0.008(3)
C6 0.056(4) 0.069(5) 0.059(4) -0.003(3) 0.022(3) -0.008(3)
C18 0.062(5) 0.063(5) 0.065(5) 0.007(4) 0.005(4) -0.005(4)
C5 0.076(5) 0.059(5) 0.062(4) -0.016(4) 0.013(4) 0.008(4)
C3 0.056(4) 0.066(5) 0.082(5) 0.002(4) 0.024(4) -0.005(4)
C7 0.103(6) 0.058(5) 0.095(6) -0.004(4) -0.020(5) -0.011(4)
C21 0.096(6) 0.080(6) 0.119(7) -0.020(5) -0.045(5) -0.002(5)

loop_
_atom_type_symbol
_atom_type_description
_atom_type_scat_dispersion_real
_atom_type_scat_dispersion_imag
_atom_type_scat_source
C C 0.0033 0.0016 'International Tables Vol C Tables 4.2.6.8 and 6.1.1.4'
H H 0.0000 0.0000 'International Tables Vol C Tables 4.2.6.8 and 6.1.1.4'
Br Br -0.2901 2.4595 'International Tables Vol C Tables 4.2.6.8 and 6.1.1.4'
N N 0.0061 0.0033 'International Tables Vol C Tables 4.2.6.8 and 6.1.1.4'
O O 0.0106 0.0060 'International Tables Vol C Tables 4.2.6.8 and 6.1.1.4'
S S 0.1246 0.1234 'International Tables Vol C Tables 4.2.6.8 and 6.1.1.4'

loop_
_geom_angle_atom_site_label_1
_geom_angle_atom_site_label_2
_geom_angle_atom_site_label_3
_geom_angle
O2 S1 O1 119.7(3)
O2 S1 N1 106.1(2)
O1 S1 N1 106.5(2)
O2 S1 C1 107.4(3)
O1 S1 C1 108.7(2)
N1 S1 C1 108.0(3)
C12 N1 C8 112.5(4)
C12 N1 S1 117.0(4)
C8 N1 S1 120.3(4)
C18 O3 C21 117.1(6)
C13 C14 C15 117.1(5)
C13 C14 C20 124.5(5)
C15 C14 C20 118.4(5)
C2 C1 C6 119.2(6)
C2 C1 S1 120.3(5)
C6 C1 S1 120.5(4)
C16 C10 C11 119.6(5)
C16 C10 C9 120.1(5)
C11 C10 C9 120.3(5)
C13 C11 C10 118.3(5)
C13 C11 C12 121.1(5)
C10 C11 C12 120.6(5)
C11 C13 C14 122.8(5)
C11 C13 Br 118.5(4)
C14 C13 Br 118.7(4)
C16 C15 C14 119.6(5)
C16 C15 C17 120.8(6)
C14 C15 C17 119.6(5)
C10 C16 C15 122.4(5)
C10 C16 H16 118.8
C15 C16 H16 118.8
C19 C20 C14 120.7(6)
C19 C20 H20 119.7
C14 C20 H20 119.7
C8 C9 C10 113.1(5)
C8 C9 H9A 109.0
C10 C9 H9A 109.0
C8 C9 H9B 109.0
C10 C9 H9B 109.0
H9A C9 H9B 107.8
C5 C4 C3 117.7(6)
C5 C4 C7 120.4(7)
C3 C4 C7 121.9(7)
C18 C17 C15 119.3(6)
C18 C17 H17 120.3
C15 C17 H17 120.3
N1 C12 C11 110.5(4)
N1 C12 H12A 109.5
C11 C12 H12A 109.5
N1 C12 H12B 109.5
C11 C12 H12B 109.5
H12A C12 H12B 108.1
C20 C19 C18 121.2(6)
C20 C19 H19 119.4
C18 C19 H19 119.4
C3 C2 C1 120.2(6)
C3 C2 H2 119.9
C1 C2 H2 119.9
N1 C8 C9 107.2(4)
N1 C8 H8A 110.3
C9 C8 H8A 110.3
N1 C8 H8B 110.3
C9 C8 H8B 110.3
H8A C8 H8B 108.5
C5 C6 C1 119.9(6)
C5 C6 H6 120.1
C1 C6 H6 120.1
C17 C18 O3 124.9(7)
C17 C18 C19 120.8(6)
O3 C18 C19 114.3(6)
C4 C5 C6 121.5(6)
C4 C5 H5 119.3
C6 C5 H5 119.3
C2 C3 C4 121.6(6)
C2 C3 H3 119.2
C4 C3 H3 119.2
C4 C7 H7A 109.5
C4 C7 H7B 109.5
H7A C7 H7B 109.5
C4 C7 H7C 109.5
H7A C7 H7C 109.5
H7B C7 H7C 109.5
O3 C21 H21A 109.5
O3 C21 H21B 109.5
H21A C21 H21B 109.5
O3 C21 H21C 109.5
H21A C21 H21C 109.5
H21B C21 H21C 109.5

loop_
_geom_bond_atom_site_label_1
_geom_bond_atom_site_label_2
_geom_bond_distance
Br C13 1.908(5)
S1 O2 1.435(4)
S1 O1 1.440(4)
S1 N1 1.624(4)
S1 C1 1.754(6)
N1 C12 1.470(6)
N1 C8 1.479(7)
O3 C18 1.364(7)
O3 C21 1.419(9)
C14 C13 1.406(7)
C14 C15 1.416(7)
C14 C20 1.424(7)
C1 C2 1.384(7)
C1 C6 1.383(8)
C10 C16 1.346(7)
C10 C11 1.426(7)
C10 C9 1.514(7)
C11 C13 1.382(7)
C11 C12 1.509(7)
C15 C16 1.403(8)
C15 C17 1.426(8)
C16 H16 0.9300
C20 C19 1.344(8)
C20 H20 0.9300
C9 C8 1.500(8)
C9 H9A 0.9700
C9 H9B 0.9700
C4 C5 1.384(9)
C4 C3 1.385(8)
C4 C7 1.504(9)
C17 C18 1.367(8)
C17 H17 0.9300
C12 H12A 0.9700
C12 H12B 0.9700
C19 C18 1.400(8)
C19 H19 0.9300
C2 C3 1.366(8)
C2 H2 0.9300
C8 H8A 0.9700
C8 H8B 0.9700
C6 C5 1.376(8)
C6 H6 0.9300
C5 H5 0.9300
C3 H3 0.9300
C7 H7A 0.9600
C7 H7B 0.9600
C7 H7C 0.9600
C21 H21A 0.9600
C21 H21B 0.9600
C21 H21C 0.9600
